data_4025669
loop_
_publ_author_name
'Kristopher J. Kolonko'
'Ilia A. Guzei'
'Hans J. Reich'

_publ_contact_author_address
;
Department of Chemistry
University of Wisconsin-Madison
1101 University Ave
Madison, WI  53706
USA
;
_publ_contact_author_email iguzei@chem.wisc.edu
_publ_contact_author_fax 608-262-0381
_publ_contact_author_name
;
Guzei, Ilia A. 
;
_publ_contact_author_phone 608-263-4694
_publ_section_title
;
 Structure and Dynamics of \a-Aryl Amide and Ketone Enolates: THF, PMDTA,
 TMTAN, HMPA, and Crypt-Solvated Lithium Enolates, and Comparison with
 Phosphazenium Analogues
;
_journal_name_full 'Journal of Organic Chemistry'
_journal_page_first 6163
_journal_page_last 6172
_journal_paper_doi 10.1021/jo100970r
_journal_volume 75
_journal_year 2010
_chemical_formula_moiety 'C14 H11 F O'
_chemical_formula_sum 'C14 H11 F O'
_chemical_formula_weight 214.23
_chemical_name_systematic
;
 ?
;
_space_group_IT_number 14
_symmetry_cell_setting monoclinic
_symmetry_Int_Tables_number 14
_symmetry_space_group_name_Hall '-P 2ybc'
_symmetry_space_group_name_H-M 'P 1 21/c 1'
_atom_sites_solution_hydrogens geom
_atom_sites_solution_primary direct
_atom_sites_solution_secondary difmap
_audit_creation_method
;
manual editing of the CIF file 
created by SHELXTL Ver. 6.10
and processed with modiCIfer-03272007. 
;
_cell_angle_alpha 90.00
_cell_angle_beta 100.693(2)
_cell_angle_gamma 90.00
_cell_formula_units_Z 4
_cell_length_a 13.1521(19)
_cell_length_b 8.7654(13)
_cell_length_c 9.6224(14)
_cell_measurement_reflns_used 4147
_cell_measurement_temperature 200(2)
_cell_measurement_theta_max 24.5083
_cell_measurement_theta_min 2.8079
_cell_volume 1090.0(3)
_computing_cell_refinement 'SAINT Ver. 7.24A (Bruker-AXS, 2007)'
_computing_data_collection 'SMART Ver. 5.622 (Bruker-AXS, 2000)'
_computing_data_reduction 'SAINT Ver. 7.24A'
_computing_molecular_graphics SHELXTL
_computing_publication_material SHELXTL
_computing_structure_refinement SHELXTL
_computing_structure_solution 'SHELXTL (Bruker-AXS, 2007)'
_diffrn_ambient_temperature 200(2)
_diffrn_measured_fraction_theta_full 0.998
_diffrn_measured_fraction_theta_max 0.998
_diffrn_measurement_device_type 'Bruker CCD-1000 area detector'
_diffrn_measurement_method '0.30\% \w and 0.4 \% \f scans'
_diffrn_radiation_monochromator graphite
_diffrn_radiation_source 'fine-focus sealed tube'
_diffrn_radiation_type Mo-K\a
_diffrn_radiation_wavelength 0.71073
_diffrn_reflns_av_R_equivalents 0.0330
_diffrn_reflns_av_sigmaI/netI 0.0186
_diffrn_reflns_limit_h_max 15
_diffrn_reflns_limit_h_min -15
_diffrn_reflns_limit_k_max 10
_diffrn_reflns_limit_k_min -10
_diffrn_reflns_limit_l_max 11
_diffrn_reflns_limit_l_min -11
_diffrn_reflns_number 14137
_diffrn_reflns_theta_full 24.99
_diffrn_reflns_theta_max 24.99
_diffrn_reflns_theta_min 2.81
_diffrn_standards_number 0
_exptl_absorpt_coefficient_mu 0.092
_exptl_absorpt_correction_T_max 0.9908
_exptl_absorpt_correction_T_min 0.9657
_exptl_absorpt_correction_type multi-scan
_exptl_absorpt_process_details
;
SADABS  (Bruker-AXS, 2007)
;
_exptl_crystal_colour colourless
_exptl_crystal_density_diffrn 1.305
_exptl_crystal_density_method 'not measured'
_exptl_crystal_description sphere
_exptl_crystal_F_000 448
_exptl_crystal_size_max 0.38
_exptl_crystal_size_mid 0.25
_exptl_crystal_size_min 0.10
_refine_diff_density_max 0.152
_refine_diff_density_min -0.167
_refine_diff_density_rms 0.028
_refine_ls_extinction_method none
_refine_ls_goodness_of_fit_ref 0.999
_refine_ls_hydrogen_treatment constr
_refine_ls_matrix_type full
_refine_ls_number_parameters 145
_refine_ls_number_reflns 1921
_refine_ls_number_restraints 0
_refine_ls_restrained_S_all 0.999
_refine_ls_R_factor_all 0.0534
_refine_ls_R_factor_gt 0.0371
_refine_ls_shift/su_max 0.000
_refine_ls_shift/su_mean 0.000
_refine_ls_structure_factor_coef Fsqd
_refine_ls_weighting_details 'calc w=1/[\s^2^(Fo^2^)+(0.0913P)^2^+0.0225P] where P=(Fo^2^+2Fc^2^)/3'
_refine_ls_weighting_scheme calc
_refine_ls_wR_factor_gt 0.1150
_refine_ls_wR_factor_ref 0.1268
_reflns_number_gt 1445
_reflns_number_total 1921
_reflns_threshold_expression I>2\s(I)
_cod_data_source_file jo100970r_si_003.cif
_cod_data_source_block reich13
_cod_depositor_comments
;
The following automatic conversions were performed:

'_symmetry_cell_setting' value 'Monoclinic' changed to 'monoclinic'
according to the built-in table from CIF Core dictionary named
'cif_core.dic' version 2.4.1 from 2010-06-29.

Automatic conversion script
Id: cif_fix_values 1646 2011-03-28 12:23:43Z adriana 
;
_cod_original_sg_symbol_Hall '-P 2ybc     '
_cod_original_sg_symbol_H-M 'P 1 21/c 1 '
_cod_database_code 4025669

loop_
_symmetry_equiv_pos_as_xyz
'x, y, z'
'-x, y+1/2, -z+1/2'
'-x, -y, -z'
'x, -y-1/2, z-1/2'

loop_
_atom_site_label
_atom_site_type_symbol
_atom_site_fract_x
_atom_site_fract_y
_atom_site_fract_z
_atom_site_U_iso_or_equiv
_atom_site_adp_type
_atom_site_occupancy
_atom_site_symmetry_multiplicity
_atom_site_calc_flag
_atom_site_refinement_flags
_atom_site_disorder_assembly
_atom_site_disorder_group
F1 F 0.89004(7) 0.15472(13) 0.85622(12) 0.0836(4) Uani 1 1 d . . .
O1 O 0.43063(7) 0.18968(12) 0.58728(10) 0.0570(3) Uani 1 1 d . . .
C1 C 0.63175(11) 0.01436(16) 0.73396(14) 0.0489(4) Uani 1 1 d . . .
H1 H 0.5966 -0.0553 0.6659 0.059 Uiso 1 1 calc R . .
C2 C 0.73704(11) 0.03484(17) 0.74539(15) 0.0545(4) Uani 1 1 d . . .
H2 H 0.7747 -0.0205 0.6867 0.065 Uiso 1 1 calc R . .
C3 C 0.78572(11) 0.13634(17) 0.84290(16) 0.0542(4) Uani 1 1 d . . .
C4 C 0.73452(11) 0.21932(18) 0.92835(15) 0.0539(4) Uani 1 1 d . . .
H4 H 0.7703 0.2905 0.9943 0.065 Uiso 1 1 calc R . .
C5 C 0.62867(11) 0.19687(15) 0.91629(14) 0.0464(4) Uani 1 1 d . . .
H5 H 0.5917 0.2533 0.9751 0.056 Uiso 1 1 calc R . .
C6 C 0.57625(10) 0.09385(14) 0.82025(12) 0.0415(3) Uani 1 1 d . . .
C7 C 0.46236(10) 0.06620(16) 0.81138(13) 0.0453(4) Uani 1 1 d . . .
H7A H 0.4412 0.1110 0.8961 0.054 Uiso 1 1 calc R . .
H7B H 0.4504 -0.0452 0.8138 0.054 Uiso 1 1 calc R . .
C8 C 0.39396(10) 0.13126(14) 0.68099(13) 0.0421(3) Uani 1 1 d . . .
C9 C 0.27952(11) 0.12236(14) 0.67084(13) 0.0441(4) Uani 1 1 d . . .
C10 C 0.21613(12) 0.19925(18) 0.56201(15) 0.0574(4) Uani 1 1 d . . .
H10 H 0.2462 0.2555 0.4955 0.069 Uiso 1 1 calc R . .
C11 C 0.11070(13) 0.1951(2) 0.54909(18) 0.0723(5) Uani 1 1 d . . .
H11 H 0.0682 0.2488 0.4742 0.087 Uiso 1 1 calc R . .
C12 C 0.06607(13) 0.1135(2) 0.64431(19) 0.0732(5) Uani 1 1 d . . .
H12 H -0.0071 0.1108 0.6353 0.088 Uiso 1 1 calc R . .
C13 C 0.12769(12) 0.0358(2) 0.75253(18) 0.0686(5) Uani 1 1 d . . .
H13 H 0.0970 -0.0213 0.8178 0.082 Uiso 1 1 calc R . .
C14 C 0.23384(11) 0.04063(18) 0.76655(15) 0.0552(4) Uani 1 1 d . . .
H14 H 0.2760 -0.0123 0.8422 0.066 Uiso 1 1 calc R . .

loop_
_atom_site_aniso_label
_atom_site_aniso_U_11
_atom_site_aniso_U_22
_atom_site_aniso_U_33
_atom_site_aniso_U_23
_atom_site_aniso_U_13
_atom_site_aniso_U_12
F1 0.0407(6) 0.1083(8) 0.1046(8) 0.0000(6) 0.0211(5) -0.0065(5)
O1 0.0497(6) 0.0758(7) 0.0470(6) 0.0153(5) 0.0127(4) 0.0011(5)
C1 0.0528(9) 0.0473(8) 0.0468(8) 0.0008(6) 0.0100(6) 0.0014(6)
C2 0.0527(9) 0.0580(9) 0.0573(9) 0.0048(7) 0.0220(7) 0.0118(7)
C3 0.0393(8) 0.0639(9) 0.0612(9) 0.0106(7) 0.0141(6) 0.0005(7)
C4 0.0492(9) 0.0605(9) 0.0516(8) -0.0017(7) 0.0082(6) -0.0087(7)
C5 0.0481(8) 0.0506(8) 0.0423(7) 0.0010(6) 0.0131(6) 0.0014(6)
C6 0.0434(8) 0.0441(7) 0.0376(7) 0.0087(5) 0.0095(5) 0.0019(5)
C7 0.0442(8) 0.0501(8) 0.0424(7) 0.0048(6) 0.0097(6) -0.0024(6)
C8 0.0454(8) 0.0409(7) 0.0409(7) -0.0027(5) 0.0103(6) -0.0020(5)
C9 0.0460(8) 0.0454(8) 0.0407(7) -0.0085(5) 0.0072(5) -0.0026(6)
C10 0.0506(9) 0.0700(10) 0.0495(8) 0.0000(7) 0.0035(7) -0.0007(7)
C11 0.0476(9) 0.0962(13) 0.0682(10) -0.0006(9) -0.0021(8) 0.0042(9)
C12 0.0422(9) 0.1021(14) 0.0742(11) -0.0214(10) 0.0083(8) -0.0068(8)
C13 0.0544(10) 0.0855(12) 0.0687(10) -0.0088(9) 0.0191(8) -0.0164(9)
C14 0.0472(8) 0.0641(9) 0.0549(8) -0.0003(7) 0.0110(6) -0.0061(7)

loop_
_atom_type_symbol
_atom_type_description
_atom_type_scat_dispersion_real
_atom_type_scat_dispersion_imag
_atom_type_scat_source
C C 0.0033 0.0016 'International Tables Vol C Tables 4.2.6.8 and 6.1.1.4'
H H 0.0000 0.0000 'International Tables Vol C Tables 4.2.6.8 and 6.1.1.4'
O O 0.0106 0.0060 'International Tables Vol C Tables 4.2.6.8 and 6.1.1.4'
F F 0.0171 0.0103 'International Tables Vol C Tables 4.2.6.8 and 6.1.1.4'

loop_
_geom_angle_atom_site_label_1
_geom_angle_atom_site_label_2
_geom_angle_atom_site_label_3
_geom_angle
_geom_angle_site_symmetry_1
_geom_angle_site_symmetry_3
_geom_angle_publ_flag
C2 C1 C6 121.16(13) . . ?
C2 C1 H1 119.4 . . ?
C6 C1 H1 119.4 . . ?
C3 C2 C1 118.41(13) . . ?
C3 C2 H2 120.8 . . ?
C1 C2 H2 120.8 . . ?
C2 C3 F1 118.52(14) . . ?
C2 C3 C4 122.76(14) . . ?
F1 C3 C4 118.72(14) . . ?
C3 C4 C5 118.21(14) . . ?
C3 C4 H4 120.9 . . ?
C5 C4 H4 120.9 . . ?
C6 C5 C4 121.09(12) . . ?
C6 C5 H5 119.5 . . ?
C4 C5 H5 119.5 . . ?
C5 C6 C1 118.36(12) . . ?
C5 C6 C7 120.76(12) . . ?
C1 C6 C7 120.87(12) . . ?
C6 C7 C8 114.77(10) . . ?
C6 C7 H7A 108.6 . . ?
C8 C7 H7A 108.6 . . ?
C6 C7 H7B 108.6 . . ?
C8 C7 H7B 108.6 . . ?
H7A C7 H7B 107.6 . . ?
O1 C8 C9 120.60(12) . . ?
O1 C8 C7 121.24(12) . . ?
C9 C8 C7 118.15(11) . . ?
C10 C9 C14 118.58(14) . . ?
C10 C9 C8 118.81(12) . . ?
C14 C9 C8 122.61(12) . . ?
C11 C10 C9 120.83(15) . . ?
C11 C10 H10 119.6 . . ?
C9 C10 H10 119.6 . . ?
C10 C11 C12 120.18(16) . . ?
C10 C11 H11 119.9 . . ?
C12 C11 H11 119.9 . . ?
C13 C12 C11 119.82(15) . . ?
C13 C12 H12 120.1 . . ?
C11 C12 H12 120.1 . . ?
C12 C13 C14 120.19(15) . . ?
C12 C13 H13 119.9 . . ?
C14 C13 H13 119.9 . . ?
C13 C14 C9 120.40(14) . . ?
C13 C14 H14 119.8 . . ?
C9 C14 H14 119.8 . . ?

loop_
_geom_bond_atom_site_label_1
_geom_bond_atom_site_label_2
_geom_bond_distance
_geom_bond_site_symmetry_2
_geom_bond_publ_flag
F1 C3 1.3637(17) . yes
O1 C8 1.2121(15) . ?
C1 C2 1.3804(19) . ?
C1 C6 1.3902(19) . ?
C1 H1 0.9500 . ?
C2 C3 1.363(2) . ?
C2 H2 0.9500 . ?
C3 C4 1.365(2) . ?
C4 C5 1.3894(19) . ?
C4 H4 0.9500 . ?
C5 C6 1.3815(19) . ?
C5 H5 0.9500 . ?
C6 C7 1.5041(17) . ?
C7 C8 1.5132(18) . ?
C7 H7A 0.9900 . ?
C7 H7B 0.9900 . ?
C8 C9 1.4922(18) . ?
C9 C10 1.386(2) . ?
C9 C14 1.3884(19) . ?
C10 C11 1.370(2) . ?
C10 H10 0.9500 . ?
C11 C12 1.377(2) . ?
C11 H11 0.9500 . ?
C12 C13 1.375(2) . ?
C12 H12 0.9500 . ?
C13 C14 1.378(2) . ?
C13 H13 0.9500 . ?
C14 H14 0.9500 . ?

loop_
_geom_torsion_atom_site_label_1
_geom_torsion_atom_site_label_2
_geom_torsion_atom_site_label_3
_geom_torsion_atom_site_label_4
_geom_torsion
_geom_torsion_site_symmetry_1
_geom_torsion_site_symmetry_2
_geom_torsion_site_symmetry_3
_geom_torsion_site_symmetry_4
_geom_torsion_publ_flag
C6 C1 C2 C3 -0.6(2) . . . . ?
C1 C2 C3 F1 178.81(12) . . . . ?
C1 C2 C3 C4 -0.7(2) . . . . ?
C2 C3 C4 C5 1.1(2) . . . . ?
F1 C3 C4 C5 -178.42(12) . . . . ?
C3 C4 C5 C6 -0.2(2) . . . . ?
C4 C5 C6 C1 -0.96(19) . . . . ?
C4 C5 C6 C7 177.85(12) . . . . ?
C2 C1 C6 C5 1.37(19) . . . . ?
C2 C1 C6 C7 -177.45(11) . . . . ?
C5 C6 C7 C8 107.93(14) . . . . ?
C1 C6 C7 C8 -73.29(15) . . . . ?
C6 C7 C8 O1 5.63(18) . . . . ?
C6 C7 C8 C9 -174.08(11) . . . . ?
O1 C8 C9 C10 -8.34(19) . . . . ?
C7 C8 C9 C10 171.37(13) . . . . ?
O1 C8 C9 C14 171.97(13) . . . . ?
C7 C8 C9 C14 -8.32(18) . . . . ?
C14 C9 C10 C11 0.1(2) . . . . ?
C8 C9 C10 C11 -179.57(13) . . . . ?
C9 C10 C11 C12 -0.3(2) . . . . ?
C10 C11 C12 C13 -0.1(3) . . . . ?
C11 C12 C13 C14 0.6(3) . . . . ?
C12 C13 C14 C9 -0.7(2) . . . . ?
C10 C9 C14 C13 0.4(2) . . . . ?
C8 C9 C14 C13 -179.95(12) . . . . ?

loop_
_cod_related_entry_id
_cod_related_entry_database
_cod_related_entry_code
1 ChemSpider 206263
